data_7251288
loop_
_publ_author_name
'Groslambert, Loic'
'Padilla-Hernandez, Andres'
'Hasija, Avantika'
'Aubert, Emmanuel'
'Pale, Patrick'
'Mamane, Victor'

_publ_section_title
;
 Supramolecular Assemblies Involving Triaryltelluronium Cations: Combining
 Chalcogen Bonding, Hydrogen Bonding and Lone Pair--pi Interactions
;
_journal_name_full CrystEngComm
_journal_paper_doi 10.1039/D5CE00866B
_journal_year 2025
_chemical_formula_moiety 'C32 H12 B F24, C24 H9 F18 Te, C4 H4 N2, C2 H4 Cl2'
_chemical_formula_sum 'C62 H29 B Cl2 F42 N2 Te'
_chemical_formula_weight 1809.18
_space_group_crystal_system triclinic
_space_group_IT_number 2
_space_group_name_Hall '-P 1'
_space_group_name_H-M_alt 'P -1'
_atom_sites_solution_hydrogens geom
_atom_sites_solution_primary direct
_atom_sites_solution_secondary difmap
_audit_creation_method SHELXL-2018/3
_audit_update_record
;
2025-08-26 deposited with the CCDC.	2025-11-25 downloaded from the CCDC.
;
_cell_angle_alpha 108.699(11)
_cell_angle_beta 107.411(10)
_cell_angle_gamma 107.874(14)
_cell_formula_units_Z 2
_cell_length_a 14.990(9)
_cell_length_b 16.789(10)
_cell_length_c 17.126(9)
_cell_measurement_reflns_used 9638
_cell_measurement_temperature 120(2)
_cell_measurement_theta_max 27.33
_cell_measurement_theta_min 2.19
_cell_volume 3487(4)
_computing_cell_refinement 'Bruker SAINT'
_computing_data_collection 'Bruker APEX4'
_computing_data_reduction 'Bruker SAINT'
_computing_molecular_graphics 'Bruker SHELXTL'
_computing_publication_material 'Bruker SHELXTL'
_computing_structure_refinement 'SHELXL-2019/3(Sheldrick, 2019)'
_computing_structure_solution 'SHELXT 2018/2 (Sheldrick, 2018)'
_diffrn_ambient_temperature 120(2)
_diffrn_measured_fraction_theta_full 0.999
_diffrn_measured_fraction_theta_max 0.996
_diffrn_measurement_device_type 'Bruker PHOTON-III CPAD'
_diffrn_measurement_method '\f and \w shuterless scans'
_diffrn_radiation_type MoK\a
_diffrn_radiation_wavelength 0.71073
_diffrn_reflns_av_R_equivalents 0.0596
_diffrn_reflns_av_unetI/netI 0.0336
_diffrn_reflns_Laue_measured_fraction_full 0.999
_diffrn_reflns_Laue_measured_fraction_max 0.996
_diffrn_reflns_limit_h_max 19
_diffrn_reflns_limit_h_min -19
_diffrn_reflns_limit_k_max 22
_diffrn_reflns_limit_k_min -22
_diffrn_reflns_limit_l_max 22
_diffrn_reflns_limit_l_min -22
_diffrn_reflns_number 133349
_diffrn_reflns_point_group_measured_fraction_full 0.999
_diffrn_reflns_point_group_measured_fraction_max 0.996
_diffrn_reflns_theta_full 25.242
_diffrn_reflns_theta_max 27.862
_diffrn_reflns_theta_min 2.088
_diffrn_source 'Mo-ImuS 3.0 microfocus tube'
_exptl_absorpt_coefficient_mu 0.657
_exptl_absorpt_correction_T_max 0.7456
_exptl_absorpt_correction_T_min 0.7172
_exptl_absorpt_correction_type multi-scan
_exptl_absorpt_process_details sadabs
_exptl_crystal_colour colourless
_exptl_crystal_density_diffrn 1.723
_exptl_crystal_density_meas ?
_exptl_crystal_description block
_exptl_crystal_F_000 1768
_exptl_crystal_size_max 0.140
_exptl_crystal_size_mid 0.120
_exptl_crystal_size_min 0.110
_refine_diff_density_max 1.562
_refine_diff_density_min -1.935
_refine_diff_density_rms 0.101
_refine_ls_extinction_method none
_refine_ls_goodness_of_fit_ref 1.040
_refine_ls_hydrogen_treatment constr
_refine_ls_matrix_type full
_refine_ls_number_parameters 1023
_refine_ls_number_reflns 16539
_refine_ls_number_restraints 24
_refine_ls_restrained_S_all 1.050
_refine_ls_R_factor_all 0.0659
_refine_ls_R_factor_gt 0.0530
_refine_ls_shift/su_max 0.001
_refine_ls_shift/su_mean 0.000
_refine_ls_structure_factor_coef Fsqd
_refine_ls_weighting_details 'w=1/[\s^2^(Fo^2^)+(0.0641P)^2^+9.2257P] where P=(Fo^2^+2Fc^2^)/3'
_refine_ls_weighting_scheme calc
_refine_ls_wR_factor_gt 0.1292
_refine_ls_wR_factor_ref 0.1388
_reflns_Friedel_coverage 0.000
_reflns_number_gt 14134
_reflns_number_total 16539
_reflns_threshold_expression 'I > 2\s(I)'
_cod_data_source_file d5ce00866b2.cif
_cod_data_source_block evmap250305
_cod_depositor_comments
;
The following automatic conversions were performed:

data item '_exptl_crystal_density_meas' value 'none' was changed to
'?' -- the value is perceived as not measured.

Automatic conversion script
Id: cif_fix_values 8170 2020-07-09 18:12:32Z antanas 
;
_cod_original_cell_volume 3487(3)
_cod_database_code 7251288
_shelx_shelxl_version_number 2018/3
_shelx_space_group_comment
;
The symmetry employed for this shelxl refinement is uniquely defined
by the following loop, which should always be used as a source of
symmetry information in preference to the above space-group names.
They are only intended as comments.
;
_shelx_estimated_absorpt_t_min 0.914
_shelx_estimated_absorpt_t_max 0.931

loop_
_space_group_symop_operation_xyz
'x, y, z'
'-x, -y, -z'

loop_
_atom_site_label
_atom_site_type_symbol
_atom_site_fract_x
_atom_site_fract_y
_atom_site_fract_z
_atom_site_U_iso_or_equiv
_atom_site_adp_type
_atom_site_occupancy
_atom_site_site_symmetry_order
_atom_site_calc_flag
_atom_site_refinement_flags_posn
_atom_site_refinement_flags_adp
_atom_site_refinement_flags_occupancy
_atom_site_disorder_assembly
_atom_site_disorder_group
Te1 Te 0.25059(2) 0.27688(2) 0.46739(2) 0.01935(7) Uani 1 1 d . . . . .
C1 C 0.1842(2) 0.2971(2) 0.5619(2) 0.0195(6) Uani 1 1 d . . . . .
C2 C 0.0771(2) 0.2693(2) 0.5275(2) 0.0216(6) Uani 1 1 d . . . . .
H2 H 0.033470 0.235402 0.463172 0.026 Uiso 1 1 calc R U . . .
C3 C 0.0351(3) 0.2920(2) 0.5890(2) 0.0231(6) Uani 1 1 d . . . . .
C4 C 0.0994(3) 0.3431(2) 0.6834(2) 0.0222(6) Uani 1 1 d . . . . .
H4 H 0.070516 0.359352 0.725046 0.027 Uiso 1 1 calc R U . . .
C5 C 0.2058(3) 0.3700(2) 0.7159(2) 0.0204(6) Uani 1 1 d . . . . .
C6 C 0.2497(2) 0.3472(2) 0.6558(2) 0.0204(6) Uani 1 1 d . . . . .
H6 H 0.322607 0.365353 0.678426 0.025 Uiso 1 1 calc R U . . .
C7 C -0.0805(3) 0.2625(3) 0.5545(3) 0.0302(8) Uani 1 1 d . . . . .
F1 F -0.13421(17) 0.19742(19) 0.46697(16) 0.0470(7) Uani 1 1 d . . . . .
F2 F -0.1012(2) 0.3363(2) 0.5604(2) 0.0527(7) Uani 1 1 d . . . . .
F3 F -0.11924(17) 0.22838(18) 0.60337(16) 0.0415(6) Uani 1 1 d . . . . .
C8 C 0.2749(3) 0.4244(2) 0.8180(2) 0.0247(7) Uani 1 1 d . . . . .
F4 F 0.2690(2) 0.36906(17) 0.85913(16) 0.0451(6) Uani 1 1 d . . . . .
F5 F 0.24848(19) 0.48982(17) 0.85848(15) 0.0406(6) Uani 1 1 d . . . . .
F6 F 0.37546(17) 0.46849(18) 0.83825(15) 0.0422(6) Uani 1 1 d . . . . .
C9 C 0.3555(3) 0.2309(2) 0.5307(2) 0.0224(6) Uani 1 1 d . . . . .
C10 C 0.3313(3) 0.1762(2) 0.5746(2) 0.0237(6) Uani 1 1 d . . . . .
H10 H 0.268718 0.162491 0.581808 0.028 Uiso 1 1 calc R U . . .
C11 C 0.4002(3) 0.1419(3) 0.6077(3) 0.0302(7) Uani 1 1 d . . . . .
C12 C 0.4915(3) 0.1622(3) 0.5976(3) 0.0349(8) Uani 1 1 d . . . . .
H12 H 0.537994 0.138404 0.620143 0.042 Uiso 1 1 calc R U . . .
C13 C 0.5151(3) 0.2175(3) 0.5546(3) 0.0332(8) Uani 1 1 d . . . . .
C14 C 0.4482(3) 0.2532(2) 0.5215(2) 0.0260(7) Uani 1 1 d . . . . .
H14 H 0.465222 0.291987 0.493055 0.031 Uiso 1 1 calc R U . . .
C15 C 0.3727(3) 0.0809(3) 0.6536(3) 0.0405(9) Uani 1 1 d . . . . .
F7 F 0.3372(3) 0.1156(2) 0.7121(2) 0.0692(9) Uani 1 1 d . . . . .
F8 F 0.2971(4) -0.0021(2) 0.5948(3) 0.0979(15) Uani 1 1 d . . . . .
F9 F 0.4518(3) 0.0727(4) 0.7013(4) 0.134(2) Uani 1 1 d . . . . .
C16 C 0.6140(3) 0.2369(3) 0.5425(4) 0.0464(11) Uani 1 1 d . . . . .
F10 F 0.6163(3) 0.1578(2) 0.4953(3) 0.0754(10) Uani 1 1 d . . . . .
F11 F 0.6980(2) 0.2812(3) 0.6227(2) 0.0746(10) Uani 1 1 d . . . . .
F12 F 0.6260(2) 0.2876(3) 0.4977(3) 0.0690(9) Uani 1 1 d . . . . .
C17 C 0.1296(2) 0.1402(2) 0.3705(2) 0.0200(6) Uani 1 1 d . . . . .
C18 C 0.0815(3) 0.0741(2) 0.3955(2) 0.0218(6) Uani 1 1 d . . . . .
H18 H 0.099984 0.089376 0.458333 0.026 Uiso 1 1 calc R U . . .
C19 C 0.0058(3) -0.0147(2) 0.3269(2) 0.0246(7) Uani 1 1 d . . . . .
C20 C -0.0226(3) -0.0377(3) 0.2349(2) 0.0307(8) Uani 1 1 d . . . . .
H20 H -0.074732 -0.098491 0.188490 0.037 Uiso 1 1 calc R U . . .
C21 C 0.0261(4) 0.0291(3) 0.2117(3) 0.0411(10) Uani 1 1 d . . . . .
C22 C 0.1018(3) 0.1186(3) 0.2784(2) 0.0322(8) Uani 1 1 d . . . . .
H22 H 0.134113 0.164206 0.261532 0.039 Uiso 1 1 calc R U . . .
C23 C -0.0468(4) -0.0856(3) 0.3538(3) 0.0429(10) Uani 1 1 d . . . . .
F13 F -0.1097(3) -0.0630(3) 0.3887(3) 0.0829(11) Uani 1 1 d . . . . .
F14 F 0.0212(2) -0.0899(2) 0.4212(2) 0.0652(9) Uani 1 1 d . . . . .
F15 F -0.1035(4) -0.1704(2) 0.2855(2) 0.0994(16) Uani 1 1 d . . . . .
C24 C -0.0012(5) 0.0058(4) 0.1133(3) 0.077(2) Uani 1 1 d D . . . .
F16 F -0.0915(8) -0.0616(7) 0.0520(7) 0.0596(17) Uani 0.531(10) 1 d D . P A 1
F17 F 0.0667(5) -0.0435(4) 0.0900(3) 0.0596(17) Uani 0.531(10) 1 d D . P A 1
F18 F 0.0343(6) 0.0717(4) 0.0969(3) 0.0596(17) Uani 0.531(10) 1 d D . P A 1
F18A F -0.0249(6) 0.0848(5) 0.0994(4) 0.063(2) Uani 0.469(10) 1 d D . P A 2
F17A F 0.0636(5) 0.0070(6) 0.0872(4) 0.063(2) Uani 0.469(10) 1 d D . P A 2
F16A F -0.0974(8) -0.0648(9) 0.0582(8) 0.063(2) Uani 0.469(10) 1 d D . P A 2
B1 B 0.2571(3) 0.7585(2) -0.0015(3) 0.0204(7) Uani 1 1 d . . . . .
C25 C 0.1386(2) 0.6862(2) -0.0278(2) 0.0210(6) Uani 1 1 d . . . . .
C26 C 0.1010(2) 0.5881(2) -0.0696(2) 0.0203(6) Uani 1 1 d . . . . .
H26 H 0.147621 0.562502 -0.078532 0.024 Uiso 1 1 calc R U . . .
C27 C -0.0029(3) 0.5271(2) -0.0985(2) 0.0234(6) Uani 1 1 d . . . . .
C28 C -0.0733(3) 0.5609(2) -0.0850(2) 0.0286(7) Uani 1 1 d . . . . .
H28 H -0.143242 0.519421 -0.102826 0.034 Uiso 1 1 calc R U . . .
C29 C -0.0380(3) 0.6580(3) -0.0445(3) 0.0316(8) Uani 1 1 d . . . . .
C30 C 0.0644(3) 0.7185(2) -0.0179(3) 0.0277(7) Uani 1 1 d . . . . .
H30 H 0.085244 0.784233 0.007943 0.033 Uiso 1 1 calc R U . . .
C31 C -0.0401(3) 0.4234(2) -0.1501(2) 0.0275(7) Uani 1 1 d . . . . .
F19 F 0.03444(18) 0.39561(14) -0.12596(17) 0.0380(5) Uani 1 1 d . . . . .
F20 F -0.0727(2) 0.39569(17) -0.24120(15) 0.0438(6) Uani 1 1 d . . . . .
F21 F -0.12088(19) 0.37196(15) -0.14089(18) 0.0443(6) Uani 1 1 d . . . . .
C32 C -0.1097(3) 0.7001(3) -0.0275(4) 0.0458(11) Uani 1 1 d . . . . .
F22 F -0.1259(2) 0.7473(2) -0.0773(2) 0.0665(9) Uani 1 1 d . . . . .
F23 F -0.2035(2) 0.6368(2) -0.0503(3) 0.0773(11) Uani 1 1 d . . . . .
F24 F -0.0702(2) 0.7620(2) 0.0612(2) 0.0634(9) Uani 1 1 d . . . . .
C33 C 0.2994(2) 0.8593(2) 0.0872(2) 0.0220(6) Uani 1 1 d . . . . .
C34 C 0.3747(3) 0.9436(2) 0.1010(2) 0.0253(7) Uani 1 1 d . . . . .
H34 H 0.398885 0.943333 0.055631 0.030 Uiso 1 1 calc R U . . .
C35 C 0.4147(3) 1.0277(2) 0.1797(3) 0.0291(7) Uani 1 1 d . . . . .
C36 C 0.3833(3) 1.0319(2) 0.2487(3) 0.0292(7) Uani 1 1 d . . . . .
H36 H 0.410394 1.089666 0.301728 0.035 Uiso 1 1 calc R U . . .
C37 C 0.3110(3) 0.9492(2) 0.2379(2) 0.0275(7) Uani 1 1 d . . . . .
C38 C 0.2709(3) 0.8647(2) 0.1589(2) 0.0243(7) Uani 1 1 d . . . . .
H38 H 0.222413 0.808961 0.153662 0.029 Uiso 1 1 calc R U . . .
C39 C 0.4907(4) 1.1173(3) 0.1891(3) 0.0442(10) Uani 1 1 d . . . . .
F25 F 0.4407(3) 1.1666(2) 0.1642(3) 0.0757(10) Uani 1 1 d . . . . .
F26 F 0.5632(3) 1.1748(2) 0.2741(2) 0.0908(14) Uani 1 1 d . . . . .
F27 F 0.5382(2) 1.10367(18) 0.1355(2) 0.0575(8) Uani 1 1 d . . . . .
C40 C 0.2776(3) 0.9499(3) 0.3119(3) 0.0383(9) Uani 1 1 d D . . . .
F28 F 0.3528(14) 0.9550(14) 0.3830(8) 0.086(4) Uani 0.60(3) 1 d D . P B 1
F29 F 0.2659(10) 1.0255(7) 0.3511(10) 0.059(3) Uani 0.60(3) 1 d D . P B 1
F30 F 0.1930(14) 0.8781(8) 0.2893(10) 0.106(6) Uani 0.60(3) 1 d D . P B 1
F28A F 0.3163(19) 0.914(2) 0.3627(18) 0.103(8) Uani 0.40(3) 1 d D . P B 2
F29A F 0.1728(7) 0.8979(14) 0.2740(11) 0.070(5) Uani 0.40(3) 1 d D . P B 2
F30A F 0.292(2) 1.0337(9) 0.3660(16) 0.076(6) Uani 0.40(3) 1 d D . P B 2
C41 C 0.2455(2) 0.7653(2) -0.0978(2) 0.0217(6) Uani 1 1 d . . . . .
C42 C 0.2392(3) 0.6909(2) -0.1704(2) 0.0231(6) Uani 1 1 d . . . . .
H42 H 0.247835 0.640588 -0.160652 0.028 Uiso 1 1 calc R U . . .
C43 C 0.2208(3) 0.6884(2) -0.2563(2) 0.0263(7) Uani 1 1 d . . . . .
C44 C 0.2094(3) 0.7612(3) -0.2731(3) 0.0299(7) Uani 1 1 d . . . . .
H44 H 0.198051 0.760187 -0.331112 0.036 Uiso 1 1 calc R U . . .
C45 C 0.2150(3) 0.8357(3) -0.2024(3) 0.0308(8) Uani 1 1 d . . . . .
C46 C 0.2317(3) 0.8370(2) -0.1174(2) 0.0251(7) Uani 1 1 d . . . . .
H46 H 0.233858 0.888282 -0.070936 0.030 Uiso 1 1 calc R U . . .
C47 C 0.2099(3) 0.6048(3) -0.3320(3) 0.0340(8) Uani 1 1 d . . . . .
F31 F 0.1175(2) 0.5315(2) -0.3701(3) 0.0802(12) Uani 1 1 d . . . . .
F32 F 0.2761(3) 0.5707(2) -0.3024(2) 0.0658(9) Uani 1 1 d . . . . .
F33 F 0.2252(4) 0.6206(2) -0.3982(2) 0.0965(15) Uani 1 1 d . . . . .
C48 C 0.2084(4) 0.9167(3) -0.2190(3) 0.0440(10) Uani 1 1 d . . . . .
F34 F 0.2886(3) 0.9623(3) -0.2312(4) 0.0965(14) Uani 1 1 d . . . . .
F35 F 0.1223(3) 0.8885(2) -0.29517(18) 0.0608(8) Uani 1 1 d . . . . .
F36 F 0.2038(3) 0.9794(2) -0.15087(19) 0.0679(10) Uani 1 1 d . . . . .
C49 C 0.3449(2) 0.7219(2) 0.0314(2) 0.0209(6) Uani 1 1 d . . . . .
C50 C 0.3404(2) 0.6723(2) 0.0839(2) 0.0214(6) Uani 1 1 d . . . . .
H50 H 0.280765 0.653344 0.095008 0.026 Uiso 1 1 calc R U . . .
C51 C 0.4207(3) 0.6502(2) 0.1199(2) 0.0233(6) Uani 1 1 d . . . . .
C52 C 0.5094(3) 0.6768(2) 0.1051(2) 0.0257(7) Uani 1 1 d . . . . .
H52 H 0.563956 0.661395 0.129187 0.031 Uiso 1 1 calc R U . . .
C53 C 0.5160(3) 0.7267(2) 0.0541(2) 0.0246(7) Uani 1 1 d . . . . .
C54 C 0.4354(3) 0.7482(2) 0.0180(2) 0.0230(6) Uani 1 1 d . . . . .
H54 H 0.441849 0.781839 -0.016930 0.028 Uiso 1 1 calc R U . . .
C55 C 0.4141(3) 0.5969(3) 0.1748(3) 0.0286(7) Uani 1 1 d . . . . .
F37 F 0.33810(19) 0.5911(2) 0.20123(19) 0.0463(6) Uani 1 1 d . . . . .
F38 F 0.50341(17) 0.63506(16) 0.25210(15) 0.0366(5) Uani 1 1 d . . . . .
F39 F 0.3981(2) 0.50787(16) 0.12846(18) 0.0481(6) Uani 1 1 d . . . . .
C56 C 0.6121(3) 0.7559(3) 0.0393(3) 0.0338(8) Uani 1 1 d . . . . .
F40 F 0.6170(2) 0.8118(3) -0.0010(3) 0.0666(9) Uani 1 1 d . . . . .
F41 F 0.6194(2) 0.6816(2) -0.01407(19) 0.0540(7) Uani 1 1 d . . . . .
F42 F 0.70044(17) 0.8003(2) 0.11792(17) 0.0463(6) Uani 1 1 d . . . . .
N1 N 0.4259(3) 0.4645(2) 0.6121(2) 0.0388(8) Uani 1 1 d . . . . .
C57 C 0.4664(3) 0.5331(3) 0.6778(3) 0.0326(8) Uani 1 1 d . . . . .
C58 C 0.5169(3) 0.6199(3) 0.7639(3) 0.0347(8) Uani 1 1 d . . . . .
H58A H 0.511533 0.603695 0.813577 0.042 Uiso 1 1 calc R U . . .
H58B H 0.479171 0.658226 0.757371 0.042 Uiso 1 1 calc R U . . .
C59 C 0.6323(3) 0.6785(3) 0.7914(3) 0.0329(8) Uani 1 1 d . . . . .
H59A H 0.663978 0.731738 0.853369 0.039 Uiso 1 1 calc R U . . .
H59B H 0.669487 0.639130 0.794680 0.039 Uiso 1 1 calc R U . . .
C60 C 0.6465(3) 0.7150(2) 0.7266(3) 0.0292(7) Uani 1 1 d . . . . .
N2 N 0.6579(3) 0.7431(2) 0.6760(2) 0.0374(7) Uani 1 1 d . . . . .
Cl1 Cl 0.70942(19) 0.53050(17) 0.6317(2) 0.1144(8) Uani 1 1 d . . . . .
C61 C 0.8241(6) 0.5052(6) 0.6529(7) 0.101(3) Uani 1 1 d . . . . .
H61A H 0.823655 0.472217 0.691526 0.121 Uiso 1 1 calc R U . . .
H61B H 0.815208 0.461379 0.593261 0.121 Uiso 1 1 calc R U . . .
C62 C 0.9265(6) 0.5857(7) 0.6971(7) 0.106(3) Uani 1 1 d . . . . .
H62A H 0.979741 0.562491 0.697026 0.127 Uiso 1 1 calc R U . . .
H62B H 0.942880 0.622799 0.761908 0.127 Uiso 1 1 calc R U . . .
Cl2 Cl 0.93581(17) 0.6603(3) 0.6439(3) 0.197(2) Uani 1 1 d . . . . .

loop_
_atom_site_aniso_label
_atom_site_aniso_U_11
_atom_site_aniso_U_22
_atom_site_aniso_U_33
_atom_site_aniso_U_23
_atom_site_aniso_U_13
_atom_site_aniso_U_12
Te1 0.01959(11) 0.01941(10) 0.01868(11) 0.00707(8) 0.01021(8) 0.00818(8)
C1 0.0224(15) 0.0197(14) 0.0202(15) 0.0080(12) 0.0133(13) 0.0111(12)
C2 0.0204(15) 0.0218(15) 0.0191(15) 0.0064(12) 0.0086(13) 0.0082(12)
C3 0.0213(15) 0.0216(15) 0.0245(16) 0.0080(13) 0.0103(13) 0.0096(13)
C4 0.0246(16) 0.0214(15) 0.0219(16) 0.0074(13) 0.0114(13) 0.0132(13)
C5 0.0240(15) 0.0182(14) 0.0200(15) 0.0074(12) 0.0108(13) 0.0108(12)
C6 0.0198(14) 0.0194(14) 0.0231(16) 0.0091(12) 0.0105(13) 0.0097(12)
C7 0.0229(17) 0.0366(19) 0.0270(18) 0.0087(15) 0.0114(15) 0.0138(15)
F1 0.0216(11) 0.0653(17) 0.0255(12) 0.0002(11) 0.0061(9) 0.0112(11)
F2 0.0337(13) 0.0566(16) 0.077(2) 0.0308(15) 0.0229(13) 0.0320(12)
F3 0.0254(11) 0.0556(15) 0.0377(13) 0.0161(11) 0.0190(10) 0.0116(10)
C8 0.0260(16) 0.0251(16) 0.0242(17) 0.0089(13) 0.0119(14) 0.0146(14)
F4 0.0593(16) 0.0423(13) 0.0273(12) 0.0194(11) 0.0105(11) 0.0198(12)
F5 0.0444(13) 0.0421(13) 0.0259(11) 0.0005(10) 0.0097(10) 0.0297(11)
F6 0.0228(11) 0.0531(14) 0.0251(11) 0.0018(10) 0.0069(9) 0.0071(10)
C9 0.0206(15) 0.0212(15) 0.0207(16) 0.0048(12) 0.0082(13) 0.0095(12)
C10 0.0209(15) 0.0205(15) 0.0237(16) 0.0065(13) 0.0083(13) 0.0073(12)
C11 0.0311(18) 0.0268(17) 0.0310(19) 0.0119(15) 0.0113(15) 0.0143(15)
C12 0.0296(19) 0.037(2) 0.040(2) 0.0154(17) 0.0136(17) 0.0219(17)
C13 0.0256(18) 0.0356(19) 0.036(2) 0.0108(16) 0.0155(16) 0.0154(15)
C14 0.0222(16) 0.0283(17) 0.0268(17) 0.0093(14) 0.0131(14) 0.0114(14)
C15 0.038(2) 0.040(2) 0.052(3) 0.028(2) 0.018(2) 0.0221(19)
F7 0.112(3) 0.0650(19) 0.067(2) 0.0463(17) 0.059(2) 0.046(2)
F8 0.150(4) 0.0336(16) 0.068(2) 0.0206(16) 0.043(2) -0.0009(19)
F9 0.078(3) 0.227(6) 0.236(6) 0.213(5) 0.089(3) 0.100(3)
C16 0.032(2) 0.056(3) 0.060(3) 0.027(2) 0.023(2) 0.025(2)
F10 0.068(2) 0.077(2) 0.104(3) 0.031(2) 0.060(2) 0.0484(18)
F11 0.0255(13) 0.112(3) 0.068(2) 0.031(2) 0.0168(14) 0.0240(16)
F12 0.0477(17) 0.099(2) 0.104(3) 0.066(2) 0.0549(18) 0.0425(17)
C17 0.0195(14) 0.0188(14) 0.0165(14) 0.0044(12) 0.0071(12) 0.0071(12)
C18 0.0226(15) 0.0241(15) 0.0184(15) 0.0097(13) 0.0090(13) 0.0103(13)
C19 0.0247(16) 0.0229(15) 0.0246(17) 0.0100(13) 0.0098(14) 0.0108(13)
C20 0.0311(18) 0.0255(17) 0.0239(18) 0.0048(14) 0.0107(15) 0.0070(14)
C21 0.047(2) 0.040(2) 0.0193(18) 0.0074(16) 0.0149(17) 0.0046(18)
C22 0.0332(19) 0.0315(18) 0.0199(17) 0.0098(14) 0.0119(15) 0.0021(15)
C23 0.044(2) 0.0275(19) 0.035(2) 0.0155(17) 0.0042(19) 0.0004(17)
F13 0.069(2) 0.105(3) 0.121(3) 0.083(3) 0.068(2) 0.035(2)
F14 0.0640(19) 0.0533(17) 0.065(2) 0.0449(16) 0.0074(15) 0.0115(14)
F15 0.138(4) 0.0305(15) 0.0463(18) 0.0153(13) 0.004(2) -0.0225(18)
C24 0.089(4) 0.065(4) 0.026(2) 0.009(2) 0.026(3) -0.016(3)
F16 0.088(3) 0.040(2) 0.0226(17) 0.0055(13) 0.0231(17) 0.0046(16)
F17 0.088(3) 0.040(2) 0.0226(17) 0.0055(13) 0.0231(17) 0.0046(16)
F18 0.088(3) 0.040(2) 0.0226(17) 0.0055(13) 0.0231(17) 0.0046(16)
F18A 0.062(3) 0.077(3) 0.0188(18) 0.0146(17) 0.0100(17) 0.008(2)
F17A 0.062(3) 0.077(3) 0.0188(18) 0.0146(17) 0.0100(17) 0.008(2)
F16A 0.062(3) 0.077(3) 0.0188(18) 0.0146(17) 0.0100(17) 0.008(2)
B1 0.0182(16) 0.0185(16) 0.0241(18) 0.0091(14) 0.0089(14) 0.0085(13)
C25 0.0201(15) 0.0212(15) 0.0184(15) 0.0069(12) 0.0072(12) 0.0086(12)
C26 0.0183(14) 0.0222(15) 0.0198(15) 0.0082(12) 0.0090(12) 0.0090(12)
C27 0.0233(16) 0.0215(15) 0.0197(16) 0.0048(12) 0.0108(13) 0.0069(13)
C28 0.0179(15) 0.0278(17) 0.0291(18) 0.0048(14) 0.0097(14) 0.0063(13)
C29 0.0207(16) 0.0286(18) 0.037(2) 0.0058(15) 0.0104(15) 0.0124(14)
C30 0.0204(16) 0.0212(16) 0.0327(19) 0.0064(14) 0.0071(14) 0.0096(13)
C31 0.0262(17) 0.0235(16) 0.0265(17) 0.0053(14) 0.0161(14) 0.0054(13)
F19 0.0404(13) 0.0208(10) 0.0482(14) 0.0098(10) 0.0204(11) 0.0136(9)
F20 0.0469(14) 0.0400(13) 0.0227(11) -0.0018(10) 0.0137(10) 0.0121(11)
F21 0.0417(13) 0.0241(11) 0.0597(16) 0.0080(11) 0.0365(13) 0.0040(10)
C32 0.0245(19) 0.032(2) 0.063(3) 0.006(2) 0.0151(19) 0.0113(16)
F22 0.0484(16) 0.0588(18) 0.090(2) 0.0280(17) 0.0179(16) 0.0393(15)
F23 0.0304(14) 0.0481(16) 0.139(3) 0.0186(19) 0.0450(18) 0.0173(12)
F24 0.0502(16) 0.0567(17) 0.069(2) 0.0011(15) 0.0287(15) 0.0342(14)
C33 0.0180(14) 0.0212(15) 0.0249(16) 0.0090(13) 0.0073(13) 0.0101(12)
C34 0.0218(16) 0.0224(16) 0.0300(18) 0.0105(14) 0.0120(14) 0.0086(13)
C35 0.0239(17) 0.0213(16) 0.0335(19) 0.0093(14) 0.0096(15) 0.0062(13)
C36 0.0281(17) 0.0229(16) 0.0294(18) 0.0061(14) 0.0106(15) 0.0113(14)
C37 0.0278(17) 0.0270(17) 0.0291(18) 0.0107(14) 0.0125(15) 0.0161(14)
C38 0.0226(16) 0.0202(15) 0.0294(18) 0.0103(13) 0.0112(14) 0.0100(13)
C39 0.049(2) 0.0202(18) 0.046(3) 0.0049(17) 0.024(2) 0.0031(17)
F25 0.100(3) 0.0448(16) 0.121(3) 0.0529(19) 0.071(2) 0.0405(18)
F26 0.081(2) 0.0550(19) 0.0453(18) -0.0012(15) 0.0138(17) -0.0387(17)
F27 0.0546(16) 0.0332(13) 0.0698(19) 0.0120(13) 0.0404(15) 0.0013(12)
C40 0.045(2) 0.032(2) 0.036(2) 0.0086(17) 0.0225(19) 0.0168(18)
F28 0.122(8) 0.169(11) 0.060(5) 0.082(6) 0.069(5) 0.112(9)
F29 0.079(5) 0.076(7) 0.071(6) 0.039(5) 0.055(4) 0.066(6)
F30 0.142(10) 0.047(4) 0.065(7) -0.008(4) 0.076(7) -0.026(5)
F28A 0.147(15) 0.191(18) 0.166(17) 0.162(16) 0.137(14) 0.155(15)
F29A 0.028(5) 0.120(13) 0.049(6) 0.027(7) 0.027(4) 0.018(6)
F30A 0.117(13) 0.028(5) 0.057(8) -0.006(5) 0.063(9) 0.006(6)
C41 0.0176(14) 0.0197(15) 0.0256(16) 0.0096(13) 0.0084(13) 0.0077(12)
C42 0.0211(15) 0.0210(15) 0.0258(17) 0.0111(13) 0.0090(13) 0.0084(13)
C43 0.0216(16) 0.0255(16) 0.0263(17) 0.0096(14) 0.0093(14) 0.0076(13)
C44 0.0309(18) 0.0306(18) 0.0270(18) 0.0146(15) 0.0106(15) 0.0130(15)
C45 0.0312(18) 0.0287(18) 0.0327(19) 0.0167(15) 0.0091(16) 0.0154(15)
C46 0.0231(16) 0.0237(16) 0.0272(17) 0.0114(14) 0.0085(14) 0.0116(13)
C47 0.037(2) 0.0326(19) 0.0293(19) 0.0126(16) 0.0147(17) 0.0141(16)
F31 0.0490(17) 0.0398(16) 0.090(3) -0.0180(16) 0.0224(17) 0.0047(13)
F32 0.077(2) 0.076(2) 0.0492(17) 0.0136(15) 0.0238(16) 0.0586(18)
F33 0.212(5) 0.058(2) 0.060(2) 0.0352(17) 0.090(3) 0.071(3)
C48 0.061(3) 0.041(2) 0.040(2) 0.026(2) 0.019(2) 0.031(2)
F34 0.098(3) 0.090(3) 0.174(4) 0.111(3) 0.078(3) 0.056(2)
F35 0.094(2) 0.0642(18) 0.0354(14) 0.0237(13) 0.0151(15) 0.0611(18)
F36 0.122(3) 0.0444(15) 0.0366(15) 0.0173(12) 0.0176(16) 0.0548(18)
C49 0.0180(14) 0.0175(14) 0.0227(16) 0.0060(12) 0.0080(12) 0.0069(12)
C50 0.0203(15) 0.0210(15) 0.0221(16) 0.0087(12) 0.0099(13) 0.0088(12)
C51 0.0215(15) 0.0212(15) 0.0216(16) 0.0070(13) 0.0070(13) 0.0081(13)
C52 0.0196(15) 0.0295(17) 0.0281(17) 0.0130(14) 0.0087(14) 0.0129(13)
C53 0.0197(15) 0.0299(17) 0.0242(17) 0.0106(14) 0.0116(13) 0.0110(13)
C54 0.0214(15) 0.0236(15) 0.0244(16) 0.0109(13) 0.0104(13) 0.0103(13)
C55 0.0214(16) 0.0298(17) 0.0317(19) 0.0162(15) 0.0073(14) 0.0100(14)
F37 0.0332(12) 0.0740(18) 0.0584(16) 0.0502(15) 0.0266(12) 0.0282(13)
F38 0.0266(11) 0.0428(13) 0.0311(12) 0.0201(10) 0.0032(9) 0.0103(10)
F39 0.0583(16) 0.0263(11) 0.0496(15) 0.0186(11) 0.0150(13) 0.0140(11)
C56 0.0256(18) 0.050(2) 0.039(2) 0.0268(19) 0.0192(16) 0.0217(17)
F40 0.0473(16) 0.109(3) 0.111(3) 0.091(2) 0.0557(18) 0.0494(17)
F41 0.0441(15) 0.0703(18) 0.0490(16) 0.0138(14) 0.0318(13) 0.0302(14)
F42 0.0206(11) 0.0659(17) 0.0404(14) 0.0200(12) 0.0123(10) 0.0106(11)
N1 0.0361(18) 0.0280(17) 0.0380(19) 0.0096(15) 0.0109(15) 0.0082(14)
C57 0.0310(19) 0.0276(18) 0.036(2) 0.0144(16) 0.0157(17) 0.0081(15)
C58 0.035(2) 0.0274(18) 0.031(2) 0.0088(15) 0.0175(17) 0.0041(15)
C59 0.0304(19) 0.0347(19) 0.0251(18) 0.0117(15) 0.0102(15) 0.0085(16)
C60 0.0231(16) 0.0260(17) 0.0292(18) 0.0048(14) 0.0115(15) 0.0080(14)
N2 0.0439(19) 0.0371(18) 0.0383(19) 0.0182(15) 0.0264(16) 0.0171(15)
Cl1 0.1057(16) 0.1129(16) 0.181(2) 0.0850(17) 0.0879(17) 0.0720(14)
C61 0.074(5) 0.094(6) 0.118(7) 0.064(5) 0.024(5) 0.021(4)
C62 0.077(5) 0.124(7) 0.137(8) 0.094(6) 0.047(5) 0.031(5)
Cl2 0.0558(11) 0.214(3) 0.367(5) 0.237(4) 0.052(2) 0.0446(16)

loop_
_atom_type_symbol
_atom_type_description
_atom_type_scat_dispersion_real
_atom_type_scat_dispersion_imag
_atom_type_scat_source
C C 0.0033 0.0016 'International Tables Vol C Tables 4.2.6.8 and 6.1.1.4'
H H 0.0000 0.0000 'International Tables Vol C Tables 4.2.6.8 and 6.1.1.4'
B B 0.0013 0.0007 'International Tables Vol C Tables 4.2.6.8 and 6.1.1.4'
F F 0.0171 0.0103 'International Tables Vol C Tables 4.2.6.8 and 6.1.1.4'
N N 0.0061 0.0033 'International Tables Vol C Tables 4.2.6.8 and 6.1.1.4'
Te Te -0.5308 1.6751 'International Tables Vol C Tables 4.2.6.8 and 6.1.1.4'
Cl Cl 0.1484 0.1585 'International Tables Vol C Tables 4.2.6.8 and 6.1.1.4'

loop_
_geom_angle_atom_site_label_1
_geom_angle_atom_site_label_2
_geom_angle_atom_site_label_3
_geom_angle
_geom_angle_site_symmetry_1
_geom_angle_site_symmetry_3
_geom_angle_publ_flag
C9 Te1 C17 95.67(13) . . ?
C9 Te1 C1 97.97(13) . . ?
C17 Te1 C1 95.28(13) . . ?
C2 C1 C6 121.6(3) . . ?
C2 C1 Te1 118.6(2) . . ?
C6 C1 Te1 119.4(2) . . ?
C1 C2 C3 118.8(3) . . ?
C1 C2 H2 120.6 . . ?
C3 C2 H2 120.6 . . ?
C2 C3 C4 120.6(3) . . ?
C2 C3 C7 120.3(3) . . ?
C4 C3 C7 119.1(3) . . ?
C5 C4 C3 119.4(3) . . ?
C5 C4 H4 120.3 . . ?
C3 C4 H4 120.3 . . ?
C4 C5 C6 121.1(3) . . ?
C4 C5 C8 119.3(3) . . ?
C6 C5 C8 119.6(3) . . ?
C1 C6 C5 118.4(3) . . ?
C1 C6 H6 120.8 . . ?
C5 C6 H6 120.8 . . ?
F3 C7 F1 107.7(3) . . ?
F3 C7 F2 106.1(3) . . ?
F1 C7 F2 107.5(3) . . ?
F3 C7 C3 112.2(3) . . ?
F1 C7 C3 112.1(3) . . ?
F2 C7 C3 110.9(3) . . ?
F4 C8 F6 106.3(3) . . ?
F4 C8 F5 106.9(3) . . ?
F6 C8 F5 107.0(3) . . ?
F4 C8 C5 112.1(3) . . ?
F6 C8 C5 112.7(3) . . ?
F5 C8 C5 111.6(3) . . ?
C10 C9 C14 121.0(3) . . ?
C10 C9 Te1 122.3(2) . . ?
C14 C9 Te1 116.6(3) . . ?
C9 C10 C11 119.0(3) . . ?
C9 C10 H10 120.5 . . ?
C11 C10 H10 120.5 . . ?
C12 C11 C10 120.5(3) . . ?
C12 C11 C15 120.5(3) . . ?
C10 C11 C15 119.0(3) . . ?
C11 C12 C13 119.8(3) . . ?
C11 C12 H12 120.1 . . ?
C13 C12 H12 120.1 . . ?
C12 C13 C14 120.9(3) . . ?
C12 C13 C16 118.8(4) . . ?
C14 C13 C16 120.4(4) . . ?
C13 C14 C9 118.8(3) . . ?
C13 C14 H14 120.6 . . ?
C9 C14 H14 120.6 . . ?
F9 C15 F8 109.4(5) . . ?
F9 C15 F7 105.6(5) . . ?
F8 C15 F7 104.3(4) . . ?
F9 C15 C11 113.2(4) . . ?
F8 C15 C11 111.9(4) . . ?
F7 C15 C11 111.9(3) . . ?
F12 C16 F11 107.9(4) . . ?
F12 C16 F10 106.2(4) . . ?
F11 C16 F10 105.8(4) . . ?
F12 C16 C13 113.1(4) . . ?
F11 C16 C13 111.5(4) . . ?
F10 C16 C13 111.8(4) . . ?
C18 C17 C22 120.8(3) . . ?
C18 C17 Te1 123.2(2) . . ?
C22 C17 Te1 115.9(2) . . ?
C19 C18 C17 118.9(3) . . ?
C19 C18 H18 120.5 . . ?
C17 C18 H18 120.5 . . ?
C20 C19 C18 121.1(3) . . ?
C20 C19 C23 120.0(3) . . ?
C18 C19 C23 118.9(3) . . ?
C21 C20 C19 119.0(3) . . ?
C21 C20 H20 120.5 . . ?
C19 C20 H20 120.5 . . ?
C20 C21 C22 121.4(3) . . ?
C20 C21 C24 120.2(4) . . ?
C22 C21 C24 118.3(4) . . ?
C21 C22 C17 118.7(3) . . ?
C21 C22 H22 120.6 . . ?
C17 C22 H22 120.6 . . ?
F15 C23 F14 108.0(4) . . ?
F15 C23 F13 107.0(4) . . ?
F14 C23 F13 103.7(4) . . ?
F15 C23 C19 113.4(4) . . ?
F14 C23 C19 112.1(4) . . ?
F13 C23 C19 112.1(4) . . ?
F18 C24 F16 116.5(7) . . ?
F17A C24 F16A 117.1(8) . . ?
F17A C24 C21 119.1(6) . . ?
F18 C24 C21 116.7(5) . . ?
F16 C24 C21 118.1(5) . . ?
F16A C24 C21 111.1(6) . . ?
F17A C24 F18A 102.5(6) . . ?
F16A C24 F18A 97.5(8) . . ?
C21 C24 F18A 105.9(5) . . ?
F18 C24 F17 97.7(5) . . ?
F16 C24 F17 97.9(7) . . ?
C21 C24 F17 104.1(5) . . ?
C25 B1 C33 111.4(3) . . ?
C25 B1 C49 113.7(3) . . ?
C33 B1 C49 103.4(3) . . ?
C25 B1 C41 103.1(3) . . ?
C33 B1 C41 114.6(3) . . ?
C49 B1 C41 111.0(3) . . ?
C26 C25 C30 115.5(3) . . ?
C26 C25 B1 122.7(3) . . ?
C30 C25 B1 121.5(3) . . ?
C27 C26 C25 122.0(3) . . ?
C27 C26 H26 119.0 . . ?
C25 C26 H26 119.0 . . ?
C28 C27 C26 121.2(3) . . ?
C28 C27 C31 119.5(3) . . ?
C26 C27 C31 119.2(3) . . ?
C27 C28 C29 117.8(3) . . ?
C27 C28 H28 121.1 . . ?
C29 C28 H28 121.1 . . ?
C30 C29 C28 121.0(3) . . ?
C30 C29 C32 118.1(3) . . ?
C28 C29 C32 120.8(3) . . ?
C29 C30 C25 122.4(3) . . ?
C29 C30 H30 118.8 . . ?
C25 C30 H30 118.8 . . ?
F21 C31 F19 107.1(3) . . ?
F21 C31 F20 106.2(3) . . ?
F19 C31 F20 105.1(3) . . ?
F21 C31 C27 113.3(3) . . ?
F19 C31 C27 113.5(3) . . ?
F20 C31 C27 111.0(3) . . ?
F23 C32 F24 107.4(4) . . ?
F23 C32 F22 105.6(4) . . ?
F24 C32 F22 106.5(4) . . ?
F23 C32 C29 113.4(3) . . ?
F24 C32 C29 111.8(4) . . ?
F22 C32 C29 111.7(4) . . ?
C38 C33 C34 115.8(3) . . ?
C38 C33 B1 121.6(3) . . ?
C34 C33 B1 122.3(3) . . ?
C35 C34 C33 121.5(3) . . ?
C35 C34 H34 119.2 . . ?
C33 C34 H34 119.2 . . ?
C36 C35 C34 121.7(3) . . ?
C36 C35 C39 118.6(3) . . ?
C34 C35 C39 119.7(3) . . ?
C35 C36 C37 118.0(3) . . ?
C35 C36 H36 121.0 . . ?
C37 C36 H36 121.0 . . ?
C36 C37 C38 120.3(3) . . ?
C36 C37 C40 119.8(3) . . ?
C38 C37 C40 119.8(3) . . ?
C33 C38 C37 122.6(3) . . ?
C33 C38 H38 118.7 . . ?
C37 C38 H38 118.7 . . ?
F26 C39 F27 108.0(4) . . ?
F26 C39 F25 105.4(4) . . ?
F27 C39 F25 105.1(4) . . ?
F26 C39 C35 113.3(4) . . ?
F27 C39 C35 113.8(3) . . ?
F25 C39 C35 110.7(4) . . ?
F28A C40 F30A 108.7(12) . . ?
F30 C40 F29 106.5(9) . . ?
F30 C40 F28 106.0(8) . . ?
F29 C40 F28 102.4(8) . . ?
F28A C40 F29A 104.6(10) . . ?
F30A C40 F29A 103.1(10) . . ?
F30 C40 C37 116.5(6) . . ?
F28A C40 C37 116.2(9) . . ?
F30A C40 C37 113.3(10) . . ?
F29 C40 C37 113.8(8) . . ?
F28 C40 C37 110.5(6) . . ?
F29A C40 C37 109.7(8) . . ?
C42 C41 C46 115.5(3) . . ?
C42 C41 B1 119.3(3) . . ?
C46 C41 B1 124.9(3) . . ?
C43 C42 C41 122.4(3) . . ?
C43 C42 H42 118.8 . . ?
C41 C42 H42 118.8 . . ?
C44 C43 C42 120.8(3) . . ?
C44 C43 C47 119.6(3) . . ?
C42 C43 C47 119.6(3) . . ?
C43 C44 C45 118.0(3) . . ?
C43 C44 H44 121.0 . . ?
C45 C44 H44 121.0 . . ?
C44 C45 C46 120.9(3) . . ?
C44 C45 C48 118.0(4) . . ?
C46 C45 C48 121.0(3) . . ?
C45 C46 C41 122.4(3) . . ?
C45 C46 H46 118.8 . . ?
C41 C46 H46 118.8 . . ?
F33 C47 F31 107.5(4) . . ?
F33 C47 F32 106.1(4) . . ?
F31 C47 F32 102.5(4) . . ?
F33 C47 C43 114.2(3) . . ?
F31 C47 C43 112.7(3) . . ?
F32 C47 C43 112.9(3) . . ?
F34 C48 F36 107.5(4) . . ?
F34 C48 F35 105.8(4) . . ?
F36 C48 F35 105.7(4) . . ?
F34 C48 C45 112.4(4) . . ?
F36 C48 C45 113.1(4) . . ?
F35 C48 C45 111.9(4) . . ?
C54 C49 C50 116.1(3) . . ?
C54 C49 B1 121.2(3) . . ?
C50 C49 B1 122.3(3) . . ?
C51 C50 C49 122.0(3) . . ?
C51 C50 H50 119.0 . . ?
C49 C50 H50 119.0 . . ?
C52 C51 C50 120.7(3) . . ?
C52 C51 C55 118.0(3) . . ?
C50 C51 C55 121.3(3) . . ?
C51 C52 C53 118.3(3) . . ?
C51 C52 H52 120.9 . . ?
C53 C52 H52 120.9 . . ?
C54 C53 C52 120.8(3) . . ?
C54 C53 C56 121.3(3) . . ?
C52 C53 C56 118.0(3) . . ?
C53 C54 C49 122.2(3) . . ?
C53 C54 H54 118.9 . . ?
C49 C54 H54 118.9 . . ?
F37 C55 F38 106.2(3) . . ?
F37 C55 F39 106.5(3) . . ?
F38 C55 F39 104.5(3) . . ?
F37 C55 C51 113.7(3) . . ?
F38 C55 C51 112.7(3) . . ?
F39 C55 C51 112.5(3) . . ?
F40 C56 F42 107.2(3) . . ?
F40 C56 F41 106.0(3) . . ?
F42 C56 F41 104.7(3) . . ?
F40 C56 C53 113.8(3) . . ?
F42 C56 C53 112.6(3) . . ?
F41 C56 C53 112.0(3) . . ?
N1 C57 C58 178.0(4) . . ?
C57 C58 C59 113.1(3) . . ?
C57 C58 H58A 109.0 . . ?
C59 C58 H58A 109.0 . . ?
C57 C58 H58B 109.0 . . ?
C59 C58 H58B 109.0 . . ?
H58A C58 H58B 107.8 . . ?
C60 C59 C58 112.5(3) . . ?
C60 C59 H59A 109.1 . . ?
C58 C59 H59A 109.1 . . ?
C60 C59 H59B 109.1 . . ?
C58 C59 H59B 109.1 . . ?
H59A C59 H59B 107.8 . . ?
N2 C60 C59 179.5(4) . . ?
C62 C61 Cl1 116.7(7) . . ?
C62 C61 H61A 108.1 . . ?
Cl1 C61 H61A 108.1 . . ?
C62 C61 H61B 108.1 . . ?
Cl1 C61 H61B 108.1 . . ?
H61A C61 H61B 107.3 . . ?
C61 C62 Cl2 114.0(6) . . ?
C61 C62 H62A 108.8 . . ?
Cl2 C62 H62A 108.8 . . ?
C61 C62 H62B 108.8 . . ?
Cl2 C62 H62B 108.8 . . ?
H62A C62 H62B 107.7 . . ?

loop_
_geom_bond_atom_site_label_1
_geom_bond_atom_site_label_2
_geom_bond_distance
_geom_bond_site_symmetry_2
_geom_bond_publ_flag
Te1 C9 2.123(3) . ?
Te1 C17 2.124(3) . ?
Te1 C1 2.131(3) . ?
C1 C2 1.393(4) . ?
C1 C6 1.393(5) . ?
C2 C3 1.394(4) . ?
C2 H2 0.9500 . ?
C3 C4 1.396(5) . ?
C3 C7 1.506(5) . ?
C4 C5 1.387(5) . ?
C4 H4 0.9500 . ?
C5 C6 1.395(4) . ?
C5 C8 1.508(5) . ?
C6 H6 0.9500 . ?
C7 F3 1.327(4) . ?
C7 F1 1.332(4) . ?
C7 F2 1.348(5) . ?
C8 F4 1.333(4) . ?
C8 F6 1.333(4) . ?
C8 F5 1.337(4) . ?
C9 C10 1.393(5) . ?
C9 C14 1.395(5) . ?
C10 C11 1.395(5) . ?
C10 H10 0.9500 . ?
C11 C12 1.384(5) . ?
C11 C15 1.512(6) . ?
C12 C13 1.387(6) . ?
C12 H12 0.9500 . ?
C13 C14 1.390(5) . ?
C13 C16 1.509(5) . ?
C14 H14 0.9500 . ?
C15 F9 1.298(5) . ?
C15 F8 1.299(6) . ?
C15 F7 1.327(5) . ?
C16 F12 1.325(6) . ?
C16 F11 1.327(6) . ?
C16 F10 1.332(6) . ?
C17 C18 1.390(4) . ?
C17 C22 1.393(5) . ?
C18 C19 1.389(5) . ?
C18 H18 0.9500 . ?
C19 C20 1.387(5) . ?
C19 C23 1.497(5) . ?
C20 C21 1.379(6) . ?
C20 H20 0.9500 . ?
C21 C22 1.389(5) . ?
C21 C24 1.492(6) . ?
C22 H22 0.9500 . ?
C23 F15 1.308(5) . ?
C23 F14 1.331(5) . ?
C23 F13 1.342(6) . ?
C24 F17A 1.183(8) . ?
C24 F18 1.230(7) . ?
C24 F16 1.290(10) . ?
C24 F16A 1.340(11) . ?
C24 F18A 1.543(9) . ?
C24 F17 1.559(9) . ?
B1 C25 1.637(5) . ?
B1 C33 1.640(5) . ?
B1 C49 1.644(5) . ?
B1 C41 1.650(5) . ?
C25 C26 1.405(4) . ?
C25 C30 1.410(5) . ?
C26 C27 1.398(4) . ?
C26 H26 0.9500 . ?
C27 C28 1.386(5) . ?
C27 C31 1.498(5) . ?
C28 C29 1.394(5) . ?
C28 H28 0.9500 . ?
C29 C30 1.386(5) . ?
C29 C32 1.503(5) . ?
C30 H30 0.9500 . ?
C31 F21 1.340(4) . ?
C31 F19 1.343(4) . ?
C31 F20 1.353(4) . ?
C32 F23 1.321(5) . ?
C32 F24 1.346(6) . ?
C32 F22 1.357(6) . ?
C33 C38 1.401(5) . ?
C33 C34 1.407(5) . ?
C34 C35 1.395(5) . ?
C34 H34 0.9500 . ?
C35 C36 1.386(5) . ?
C35 C39 1.507(5) . ?
C36 C37 1.389(5) . ?
C36 H36 0.9500 . ?
C37 C38 1.402(5) . ?
C37 C40 1.492(5) . ?
C38 H38 0.9500 . ?
C39 F26 1.319(5) . ?
C39 F27 1.326(5) . ?
C39 F25 1.360(6) . ?
C40 F30 1.295(10) . ?
C40 F28A 1.305(12) . ?
C40 F30A 1.319(12) . ?
C40 F29 1.324(9) . ?
C40 F28 1.348(10) . ?
C40 F29A 1.355(10) . ?
C41 C42 1.406(5) . ?
C41 C46 1.406(5) . ?
C42 C43 1.397(5) . ?
C42 H42 0.9500 . ?
C43 C44 1.390(5) . ?
C43 C47 1.498(5) . ?
C44 C45 1.393(5) . ?
C44 H44 0.9500 . ?
C45 C46 1.394(5) . ?
C45 C48 1.502(5) . ?
C46 H46 0.9500 . ?
C47 F33 1.311(5) . ?
C47 F31 1.326(5) . ?
C47 F32 1.342(5) . ?
C48 F34 1.327(6) . ?
C48 F36 1.332(5) . ?
C48 F35 1.346(5) . ?
C49 C54 1.405(4) . ?
C49 C50 1.409(4) . ?
C50 C51 1.394(5) . ?
C50 H50 0.9500 . ?
C51 C52 1.393(5) . ?
C51 C55 1.494(5) . ?
C52 C53 1.395(5) . ?
C52 H52 0.9500 . ?
C53 C54 1.392(5) . ?
C53 C56 1.497(5) . ?
C54 H54 0.9500 . ?
C55 F37 1.335(4) . ?
C55 F38 1.351(4) . ?
C55 F39 1.352(4) . ?
C56 F40 1.328(5) . ?
C56 F42 1.344(5) . ?
C56 F41 1.348(5) . ?
N1 C57 1.137(5) . ?
C57 C58 1.465(5) . ?
C58 C59 1.534(5) . ?
C58 H58A 0.9900 . ?
C58 H58B 0.9900 . ?
C59 C60 1.467(5) . ?
C59 H59A 0.9900 . ?
C59 H59B 0.9900 . ?
C60 N2 1.142(5) . ?
Cl1 C61 1.854(9) . ?
C61 C62 1.460(10) . ?
C61 H61A 0.9900 . ?
C61 H61B 0.9900 . ?
C62 Cl2 1.766(8) . ?
C62 H62A 0.9900 . ?
C62 H62B 0.9900 . ?

loop_
_geom_torsion_atom_site_label_1
_geom_torsion_atom_site_label_2
_geom_torsion_atom_site_label_3
_geom_torsion_atom_site_label_4
_geom_torsion
_geom_torsion_site_symmetry_1
_geom_torsion_site_symmetry_2
_geom_torsion_site_symmetry_3
_geom_torsion_site_symmetry_4
_geom_torsion_publ_flag
C6 C1 C2 C3 -0.3(5) . . . . ?
Te1 C1 C2 C3 -172.7(2) . . . . ?
C1 C2 C3 C4 1.1(5) . . . . ?
C1 C2 C3 C7 -179.6(3) . . . . ?
C2 C3 C4 C5 -1.1(5) . . . . ?
C7 C3 C4 C5 179.5(3) . . . . ?
C3 C4 C5 C6 0.3(5) . . . . ?
C3 C4 C5 C8 -179.4(3) . . . . ?
C2 C1 C6 C5 -0.5(5) . . . . ?
Te1 C1 C6 C5 171.9(2) . . . . ?
C4 C5 C6 C1 0.5(5) . . . . ?
C8 C5 C6 C1 -179.8(3) . . . . ?
C2 C3 C7 F3 136.2(3) . . . . ?
C4 C3 C7 F3 -44.4(4) . . . . ?
C2 C3 C7 F1 14.8(5) . . . . ?
C4 C3 C7 F1 -165.8(3) . . . . ?
C2 C3 C7 F2 -105.3(4) . . . . ?
C4 C3 C7 F2 74.1(4) . . . . ?
C4 C5 C8 F4 78.5(4) . . . . ?
C6 C5 C8 F4 -101.2(4) . . . . ?
C4 C5 C8 F6 -161.7(3) . . . . ?
C6 C5 C8 F6 18.6(4) . . . . ?
C4 C5 C8 F5 -41.4(4) . . . . ?
C6 C5 C8 F5 138.9(3) . . . . ?
C14 C9 C10 C11 -1.4(5) . . . . ?
Te1 C9 C10 C11 174.5(3) . . . . ?
C9 C10 C11 C12 0.3(5) . . . . ?
C9 C10 C11 C15 -178.8(3) . . . . ?
C10 C11 C12 C13 0.3(6) . . . . ?
C15 C11 C12 C13 179.4(4) . . . . ?
C11 C12 C13 C14 0.2(6) . . . . ?
C11 C12 C13 C16 -178.6(4) . . . . ?
C12 C13 C14 C9 -1.2(6) . . . . ?
C16 C13 C14 C9 177.6(4) . . . . ?
C10 C9 C14 C13 1.8(5) . . . . ?
Te1 C9 C14 C13 -174.3(3) . . . . ?
C12 C11 C15 F9 17.1(7) . . . . ?
C10 C11 C15 F9 -163.8(5) . . . . ?
C12 C11 C15 F8 -107.0(5) . . . . ?
C10 C11 C15 F8 72.1(5) . . . . ?
C12 C11 C15 F7 136.3(4) . . . . ?
C10 C11 C15 F7 -44.6(5) . . . . ?
C12 C13 C16 F12 177.8(4) . . . . ?
C14 C13 C16 F12 -1.1(6) . . . . ?
C12 C13 C16 F11 -60.4(6) . . . . ?
C14 C13 C16 F11 120.8(4) . . . . ?
C12 C13 C16 F10 57.9(6) . . . . ?
C14 C13 C16 F10 -120.9(4) . . . . ?
C22 C17 C18 C19 0.8(5) . . . . ?
Te1 C17 C18 C19 -177.6(2) . . . . ?
C17 C18 C19 C20 -0.6(5) . . . . ?
C17 C18 C19 C23 -179.4(3) . . . . ?
C18 C19 C20 C21 0.4(6) . . . . ?
C23 C19 C20 C21 179.3(4) . . . . ?
C19 C20 C21 C22 -0.6(7) . . . . ?
C19 C20 C21 C24 178.7(5) . . . . ?
C20 C21 C22 C17 0.8(7) . . . . ?
C24 C21 C22 C17 -178.5(5) . . . . ?
C18 C17 C22 C21 -1.0(6) . . . . ?
Te1 C17 C22 C21 177.5(3) . . . . ?
C20 C19 C23 F15 11.6(6) . . . . ?
C18 C19 C23 F15 -169.5(4) . . . . ?
C20 C19 C23 F14 134.3(4) . . . . ?
C18 C19 C23 F14 -46.8(5) . . . . ?
C20 C19 C23 F13 -109.6(4) . . . . ?
C18 C19 C23 F13 69.2(5) . . . . ?
C20 C21 C24 F17A -116.3(7) . . . . ?
C22 C21 C24 F17A 63.0(9) . . . . ?
C20 C21 C24 F18 170.4(7) . . . . ?
C22 C21 C24 F18 -10.3(9) . . . . ?
C20 C21 C24 F16 23.8(11) . . . . ?
C22 C21 C24 F16 -156.9(8) . . . . ?
C20 C21 C24 F16A 24.3(11) . . . . ?
C22 C21 C24 F16A -156.4(9) . . . . ?
C20 C21 C24 F18A 129.1(5) . . . . ?
C22 C21 C24 F18A -51.5(7) . . . . ?
C20 C21 C24 F17 -83.3(6) . . . . ?
C22 C21 C24 F17 96.0(5) . . . . ?
C33 B1 C25 C26 -151.1(3) . . . . ?
C49 B1 C25 C26 -34.8(4) . . . . ?
C41 B1 C25 C26 85.5(3) . . . . ?
C33 B1 C25 C30 35.2(4) . . . . ?
C49 B1 C25 C30 151.5(3) . . . . ?
C41 B1 C25 C30 -88.2(4) . . . . ?
C30 C25 C26 C27 -0.6(5) . . . . ?
B1 C25 C26 C27 -174.7(3) . . . . ?
C25 C26 C27 C28 -1.6(5) . . . . ?
C25 C26 C27 C31 174.6(3) . . . . ?
C26 C27 C28 C29 2.1(5) . . . . ?
C31 C27 C28 C29 -174.0(3) . . . . ?
C27 C28 C29 C30 -0.6(6) . . . . ?
C27 C28 C29 C32 -179.9(4) . . . . ?
C28 C29 C30 C25 -1.7(6) . . . . ?
C32 C29 C30 C25 177.6(4) . . . . ?
C26 C25 C30 C29 2.2(5) . . . . ?
B1 C25 C30 C29 176.4(3) . . . . ?
C28 C27 C31 F21 -30.0(5) . . . . ?
C26 C27 C31 F21 153.7(3) . . . . ?
C28 C27 C31 F19 -152.5(3) . . . . ?
C26 C27 C31 F19 31.3(4) . . . . ?
C28 C27 C31 F20 89.3(4) . . . . ?
C26 C27 C31 F20 -86.9(4) . . . . ?
C30 C29 C32 F23 -176.2(4) . . . . ?
C28 C29 C32 F23 3.2(7) . . . . ?
C30 C29 C32 F24 -54.6(6) . . . . ?
C28 C29 C32 F24 124.7(4) . . . . ?
C30 C29 C32 F22 64.7(5) . . . . ?
C28 C29 C32 F22 -116.0(4) . . . . ?
C25 B1 C33 C38 33.9(4) . . . . ?
C49 B1 C33 C38 -88.6(3) . . . . ?
C41 B1 C33 C38 150.4(3) . . . . ?
C25 B1 C33 C34 -153.0(3) . . . . ?
C49 B1 C33 C34 84.5(4) . . . . ?
C41 B1 C33 C34 -36.4(4) . . . . ?
C38 C33 C34 C35 -2.4(5) . . . . ?
B1 C33 C34 C35 -175.9(3) . . . . ?
C33 C34 C35 C36 0.9(6) . . . . ?
C33 C34 C35 C39 -176.6(4) . . . . ?
C34 C35 C36 C37 0.7(6) . . . . ?
C39 C35 C36 C37 178.3(4) . . . . ?
C35 C36 C37 C38 -0.7(5) . . . . ?
C35 C36 C37 C40 178.0(3) . . . . ?
C34 C33 C38 C37 2.5(5) . . . . ?
B1 C33 C38 C37 176.1(3) . . . . ?
C36 C37 C38 C33 -1.0(5) . . . . ?
C40 C37 C38 C33 -179.7(3) . . . . ?
C36 C35 C39 F26 38.0(6) . . . . ?
C34 C35 C39 F26 -144.4(4) . . . . ?
C36 C35 C39 F27 161.9(4) . . . . ?
C34 C35 C39 F27 -20.5(6) . . . . ?
C36 C35 C39 F25 -80.1(5) . . . . ?
C34 C35 C39 F25 97.5(4) . . . . ?
C36 C37 C40 F30 163.4(13) . . . . ?
C38 C37 C40 F30 -17.9(14) . . . . ?
C36 C37 C40 F28A -104.8(16) . . . . ?
C38 C37 C40 F28A 73.9(16) . . . . ?
C36 C37 C40 F30A 22.2(14) . . . . ?
C38 C37 C40 F30A -159.2(14) . . . . ?
C36 C37 C40 F29 38.9(8) . . . . ?
C38 C37 C40 F29 -142.5(7) . . . . ?
C36 C37 C40 F28 -75.6(10) . . . . ?
C38 C37 C40 F28 103.0(10) . . . . ?
C36 C37 C40 F29A 136.8(11) . . . . ?
C38 C37 C40 F29A -44.5(11) . . . . ?
C25 B1 C41 C42 -76.8(3) . . . . ?
C33 B1 C41 C42 162.0(3) . . . . ?
C49 B1 C41 C42 45.3(4) . . . . ?
C25 B1 C41 C46 97.2(4) . . . . ?
C33 B1 C41 C46 -24.0(4) . . . . ?
C49 B1 C41 C46 -140.7(3) . . . . ?
C46 C41 C42 C43 0.1(5) . . . . ?
B1 C41 C42 C43 174.7(3) . . . . ?
C41 C42 C43 C44 1.0(5) . . . . ?
C41 C42 C43 C47 -177.1(3) . . . . ?
C42 C43 C44 C45 -1.1(5) . . . . ?
C47 C43 C44 C45 177.0(3) . . . . ?
C43 C44 C45 C46 0.1(6) . . . . ?
C43 C44 C45 C48 176.8(4) . . . . ?
C44 C45 C46 C41 1.1(6) . . . . ?
C48 C45 C46 C41 -175.5(4) . . . . ?
C42 C41 C46 C45 -1.2(5) . . . . ?
B1 C41 C46 C45 -175.4(3) . . . . ?
C44 C43 C47 F33 22.0(6) . . . . ?
C42 C43 C47 F33 -159.9(4) . . . . ?
C44 C43 C47 F31 -101.1(4) . . . . ?
C42 C43 C47 F31 77.0(5) . . . . ?
C44 C43 C47 F32 143.3(4) . . . . ?
C42 C43 C47 F32 -38.5(5) . . . . ?
C44 C45 C48 F34 -64.5(5) . . . . ?
C46 C45 C48 F34 112.2(5) . . . . ?
C44 C45 C48 F36 173.6(4) . . . . ?
C46 C45 C48 F36 -9.7(6) . . . . ?
C44 C45 C48 F35 54.3(5) . . . . ?
C46 C45 C48 F35 -128.9(4) . . . . ?
C25 B1 C49 C54 151.5(3) . . . . ?
C33 B1 C49 C54 -87.6(4) . . . . ?
C41 B1 C49 C54 35.8(4) . . . . ?
C25 B1 C49 C50 -36.2(4) . . . . ?
C33 B1 C49 C50 84.7(3) . . . . ?
C41 B1 C49 C50 -152.0(3) . . . . ?
C54 C49 C50 C51 -0.4(5) . . . . ?
B1 C49 C50 C51 -173.0(3) . . . . ?
C49 C50 C51 C52 0.1(5) . . . . ?
C49 C50 C51 C55 -179.6(3) . . . . ?
C50 C51 C52 C53 0.5(5) . . . . ?
C55 C51 C52 C53 -179.9(3) . . . . ?
C51 C52 C53 C54 -0.8(5) . . . . ?
C51 C52 C53 C56 179.4(3) . . . . ?
C52 C53 C54 C49 0.5(5) . . . . ?
C56 C53 C54 C49 -179.7(3) . . . . ?
C50 C49 C54 C53 0.1(5) . . . . ?
B1 C49 C54 C53 172.8(3) . . . . ?
C52 C51 C55 F37 167.1(3) . . . . ?
C50 C51 C55 F37 -13.3(5) . . . . ?
C52 C51 C55 F38 46.1(4) . . . . ?
C50 C51 C55 F38 -134.3(3) . . . . ?
C52 C51 C55 F39 -71.7(4) . . . . ?
C50 C51 C55 F39 108.0(4) . . . . ?
C54 C53 C56 F40 7.3(5) . . . . ?
C52 C53 C56 F40 -172.9(4) . . . . ?
C54 C53 C56 F42 129.5(4) . . . . ?
C52 C53 C56 F42 -50.8(5) . . . . ?
C54 C53 C56 F41 -112.9(4) . . . . ?
C52 C53 C56 F41 66.9(4) . . . . ?
C57 C58 C59 C60 65.6(5) . . . . ?
Cl1 C61 C62 Cl2 -51.1(10) . . . . ?
